data_7227478
loop_
_publ_author_name
'Mazel, Antoine'
'Baudron, St\'ephane A.'
'Hosseini, Mir Wais'

_publ_section_title
;
 AzaBODIPY based coordination polymers
;
_journal_issue 6
_journal_name_full CrystEngComm
_journal_page_first 897
_journal_paper_doi 10.1039/C6CE02582J
_journal_volume 19
_journal_year 2017
_chemical_formula_sum 'C36 H25 N5 O2'
_chemical_formula_weight 559.61
_space_group_crystal_system triclinic
_space_group_IT_number 2
_space_group_name_Hall '-P 1'
_space_group_name_H-M_alt 'P -1'
_symmetry_space_group_name_Hall '-P 1'
_symmetry_space_group_name_H-M 'P -1'
_atom_sites_solution_hydrogens geom
_audit_creation_method SHELXL-2014/7
_audit_update_record
;
2016-12-14 deposited with the CCDC.
2017-01-16 downloaded from the CCDC.
;
_cell_angle_alpha 110.287(2)
_cell_angle_beta 95.118(3)
_cell_angle_gamma 90.687(3)
_cell_formula_units_Z 2
_cell_length_a 9.1444(8)
_cell_length_b 12.2700(8)
_cell_length_c 13.4648(10)
_cell_measurement_reflns_used 4682
_cell_measurement_temperature 173(2)
_cell_measurement_theta_max 29.94
_cell_measurement_theta_min 2.24
_cell_volume 1409.92(19)
_computing_cell_refinement 'Bruker SAINT'
_computing_data_collection 'Bruker APEX2'
_computing_data_reduction 'Bruker SAINT'
_computing_molecular_graphics 'Bruker SHELXTL'
_computing_publication_material 'Bruker SHELXTL'
_computing_structure_refinement 'SHELXL-2014 (Sheldrick 2014)'
_computing_structure_solution 'SHELXS-97 (Sheldrick 2008)'
_diffrn_ambient_temperature 173(2)
_diffrn_measured_fraction_theta_full 0.957
_diffrn_measured_fraction_theta_max 0.905
_diffrn_measurement_device_type 'Bruker APEX-II CCD'
_diffrn_measurement_method '\f and \w scans'
_diffrn_radiation_type MoK\a
_diffrn_radiation_wavelength 0.71073
_diffrn_reflns_av_R_equivalents 0.0539
_diffrn_reflns_av_unetI/netI 0.0987
_diffrn_reflns_Laue_measured_fraction_full 0.957
_diffrn_reflns_Laue_measured_fraction_max 0.905
_diffrn_reflns_limit_h_max 12
_diffrn_reflns_limit_h_min -12
_diffrn_reflns_limit_k_max 11
_diffrn_reflns_limit_k_min -15
_diffrn_reflns_limit_l_max 18
_diffrn_reflns_limit_l_min -18
_diffrn_reflns_number 22455
_diffrn_reflns_point_group_measured_fraction_full 0.957
_diffrn_reflns_point_group_measured_fraction_max 0.905
_diffrn_reflns_theta_full 25.242
_diffrn_reflns_theta_max 30.116
_diffrn_reflns_theta_min 1.620
_exptl_absorpt_coefficient_mu 0.084
_exptl_absorpt_correction_T_max 0.996
_exptl_absorpt_correction_T_min 0.991
_exptl_absorpt_correction_type multi-scan
_exptl_absorpt_process_details sadabs
_exptl_crystal_colour dark-purple
_exptl_crystal_density_diffrn 1.318
_exptl_crystal_density_meas ?
_exptl_crystal_description platelet
_exptl_crystal_F_000 584
_exptl_crystal_size_max 0.100
_exptl_crystal_size_mid 0.100
_exptl_crystal_size_min 0.030
_refine_diff_density_max 0.341
_refine_diff_density_min -0.264
_refine_diff_density_rms 0.049
_refine_ls_extinction_method none
_refine_ls_goodness_of_fit_ref 1.036
_refine_ls_hydrogen_treatment constr
_refine_ls_matrix_type full
_refine_ls_number_parameters 390
_refine_ls_number_reflns 7512
_refine_ls_number_restraints 0
_refine_ls_restrained_S_all 1.036
_refine_ls_R_factor_all 0.1637
_refine_ls_R_factor_gt 0.0770
_refine_ls_shift/su_max 0.000
_refine_ls_shift/su_mean 0.000
_refine_ls_structure_factor_coef Fsqd
_refine_ls_weighting_details 'w=1/[\s^2^(Fo^2^)+(0.0543P)^2^+0.7002P] where P=(Fo^2^+2Fc^2^)/3'
_refine_ls_weighting_scheme calc
_refine_ls_wR_factor_gt 0.1371
_refine_ls_wR_factor_ref 0.1643
_reflns_Friedel_coverage 0.000
_reflns_number_gt 4058
_reflns_number_total 7512
_reflns_threshold_expression 'I > 2\s(I)'
_cod_data_source_file c6ce02582j2.cif
_cod_data_source_block compound1
_cod_depositor_comments
;
The following automatic conversions were performed:

'_exptl_crystal_density_meas' value 'not measured' was changed to '?'
- the value is perceived as not measured.

Automatic conversion script
Id: cif_fix_values 4268 2015-11-12 08:31:59Z antanas 

 Adding full bibliography for 7227476--7227480.cif.
;
_cod_database_code 7227478
_shelx_shelxl_version_number 2014/7
_shelx_space_group_comment
;
The symmetry employed for this shelxl refinement is uniquely defined
by the following loop, which should always be used as a source of
symmetry information in preference to the above space-group names.
They are only intended as comments.
;
_shelx_estimated_absorpt_t_min 0.992
_shelx_estimated_absorpt_t_max 0.997

loop_
_space_group_symop_operation_xyz
'x, y, z'
'-x, -y, -z'

loop_
_atom_site_label
_atom_site_type_symbol
_atom_site_fract_x
_atom_site_fract_y
_atom_site_fract_z
_atom_site_U_iso_or_equiv
_atom_site_adp_type
_atom_site_occupancy
_atom_site_site_symmetry_order
_atom_site_calc_flag
_atom_site_refinement_flags_posn
_atom_site_refinement_flags_adp
C1 C 0.2866(3) 0.77577(19) 0.45609(16) 0.0302(5) Uani 1 1 d . .
C2 C 0.3752(3) 0.8139(2) 0.55272(16) 0.0319(5) Uani 1 1 d . .
H2 H 0.4203 0.8877 0.5850 0.038 Uiso 1 1 calc R U
C3 C 0.3852(2) 0.72384(19) 0.59277(15) 0.0281(5) Uani 1 1 d . .
C4 C 0.2972(3) 0.62913(19) 0.52077(15) 0.0280(5) Uani 1 1 d . .
C5 C 0.1769(3) 0.44562(19) 0.46280(16) 0.0292(5) Uani 1 1 d . .
C6 C 0.1430(3) 0.33242(19) 0.47183(16) 0.0304(5) Uani 1 1 d . .
C7 C 0.0404(3) 0.2786(2) 0.38934(17) 0.0356(6) Uani 1 1 d . .
H7 H -0.0038 0.2050 0.3728 0.043 Uiso 1 1 calc R U
C8 C 0.0129(3) 0.3584(2) 0.33154(16) 0.0316(5) Uani 1 1 d . .
C9 C 0.4800(2) 0.72426(19) 0.68744(15) 0.0274(5) Uani 1 1 d . .
C10 C 0.5399(3) 0.6238(2) 0.69411(17) 0.0360(6) Uani 1 1 d . .
H10 H 0.5152 0.5534 0.6394 0.043 Uiso 1 1 calc R U
C11 C 0.6354(3) 0.6255(2) 0.77993(17) 0.0377(6) Uani 1 1 d . .
H11 H 0.6747 0.5570 0.7829 0.045 Uiso 1 1 calc R U
C12 C 0.6724(3) 0.7305(2) 0.86193(17) 0.0350(6) Uani 1 1 d . .
C13 C 0.6126(3) 0.8316(2) 0.85737(17) 0.0392(6) Uani 1 1 d . .
H13 H 0.6365 0.9016 0.9127 0.047 Uiso 1 1 calc R U
C14 C 0.5174(3) 0.8291(2) 0.77095(17) 0.0358(6) Uani 1 1 d . .
H14 H 0.4779 0.8977 0.7683 0.043 Uiso 1 1 calc R U
C15 C 0.7751(3) 0.7325(2) 0.95031(19) 0.0476(7) Uani 1 1 d . .
C16 C 0.2071(3) 0.28966(19) 0.55520(16) 0.0308(5) Uani 1 1 d . .
C17 C 0.1264(3) 0.2143(2) 0.58848(19) 0.0399(6) Uani 1 1 d . .
H17 H 0.0309 0.1908 0.5575 0.048 Uiso 1 1 calc R U
C18 C 0.1848(3) 0.1736(2) 0.6666(2) 0.0451(7) Uani 1 1 d . .
H18 H 0.1287 0.1239 0.6884 0.054 Uiso 1 1 calc R U
C19 C 0.3287(3) 0.2076(2) 0.71263(17) 0.0360(6) Uani 1 1 d . .
C20 C 0.4102(3) 0.2823(2) 0.68003(19) 0.0397(6) Uani 1 1 d . .
H20 H 0.5057 0.3059 0.7110 0.048 Uiso 1 1 calc R U
C21 C 0.3509(3) 0.3220(2) 0.60197(18) 0.0369(6) Uani 1 1 d . .
H21 H 0.4076 0.3713 0.5800 0.044 Uiso 1 1 calc R U
C22 C 0.3945(3) 0.1644(2) 0.7926(2) 0.0428(6) Uani 1 1 d . .
C23 C 0.2527(3) 0.8360(2) 0.38101(16) 0.0300(5) Uani 1 1 d . .
C24 C 0.2846(3) 0.9554(2) 0.41342(18) 0.0371(6) Uani 1 1 d . .
H24 H 0.3246 0.9948 0.4830 0.045 Uiso 1 1 calc R U
C25 C 0.2589(3) 1.0166(2) 0.34575(19) 0.0415(6) Uani 1 1 d . .
H25 H 0.2819 1.0961 0.3691 0.050 Uiso 1 1 calc R U
C26 C 0.1982(3) 0.9584(2) 0.2425(2) 0.0426(7) Uani 1 1 d . .
H26 H 0.1799 0.9994 0.1964 0.051 Uiso 1 1 calc R U
C27 C 0.1644(3) 0.8403(2) 0.20680(18) 0.0379(6) Uani 1 1 d . .
H27 H 0.1234 0.8023 0.1373 0.045 Uiso 1 1 calc R U
C28 C 0.1917(3) 0.7786(2) 0.27462(17) 0.0328(6) Uani 1 1 d . .
C29 C 0.1031(3) 0.5993(2) 0.13783(18) 0.0526(8) Uani 1 1 d . .
H29A H 0.0110 0.6308 0.1243 0.079 Uiso 1 1 calc R U
H29B H 0.0877 0.5186 0.1284 0.079 Uiso 1 1 calc R U
H29C H 0.1699 0.6067 0.0891 0.079 Uiso 1 1 calc R U
C30 C -0.0953(3) 0.3434(2) 0.23896(16) 0.0334(6) Uani 1 1 d . .
C31 C -0.1492(3) 0.4420(2) 0.22330(18) 0.0415(7) Uani 1 1 d . .
H31 H -0.1139 0.5148 0.2700 0.050 Uiso 1 1 calc R U
C32 C -0.2542(3) 0.4353(3) 0.1402(2) 0.0513(7) Uani 1 1 d . .
H32 H -0.2900 0.5025 0.1317 0.062 Uiso 1 1 calc R U
C33 C -0.3047(3) 0.3265(3) 0.07022(19) 0.0503(8) Uani 1 1 d . .
H33 H -0.3755 0.3207 0.0144 0.060 Uiso 1 1 calc R U
C34 C -0.2515(3) 0.2273(2) 0.08210(18) 0.0462(7) Uani 1 1 d . .
H34 H -0.2855 0.1550 0.0337 0.055 Uiso 1 1 calc R U
C35 C -0.1473(3) 0.2341(2) 0.16589(18) 0.0413(7) Uani 1 1 d . .
C36 C -0.1449(4) 0.0274(2) 0.1123(2) 0.0689(10) Uani 1 1 d . .
H36A H -0.2491 0.0213 0.1150 0.103 Uiso 1 1 calc R U
H36B H -0.0984 -0.0315 0.1341 0.103 Uiso 1 1 calc R U
H36C H -0.1248 0.0170 0.0409 0.103 Uiso 1 1 calc R U
N1 N 0.2407(2) 0.66459(16) 0.43898(13) 0.0302(5) Uani 1 1 d . .
H1 H 0.1840 0.6220 0.3845 0.036 Uiso 1 1 calc R U
N2 N 0.0925(2) 0.45620(16) 0.37479(13) 0.0318(5) Uani 1 1 d . .
N3 N 0.2693(2) 0.52522(16) 0.52994(13) 0.0280(4) Uani 1 1 d . .
N4 N 0.8563(3) 0.7332(2) 1.0197(2) 0.0738(9) Uani 1 1 d . .
N5 N 0.4489(3) 0.1298(2) 0.85504(18) 0.0546(7) Uani 1 1 d . .
O1 O 0.1640(2) 0.66157(14) 0.24471(11) 0.0405(5) Uani 1 1 d . .
O2 O -0.0887(2) 0.13963(16) 0.18202(14) 0.0577(6) Uani 1 1 d . .

loop_
_atom_site_aniso_label
_atom_site_aniso_U_11
_atom_site_aniso_U_22
_atom_site_aniso_U_33
_atom_site_aniso_U_23
_atom_site_aniso_U_13
_atom_site_aniso_U_12
C1 0.0346(14) 0.0302(13) 0.0242(11) 0.0091(9) -0.0027(9) -0.0038(10)
C2 0.0384(14) 0.0288(13) 0.0244(11) 0.0065(9) -0.0058(9) -0.0053(10)
C3 0.0313(13) 0.0309(13) 0.0199(10) 0.0072(9) -0.0023(9) -0.0022(10)
C4 0.0333(13) 0.0306(13) 0.0202(10) 0.0104(9) -0.0023(9) -0.0011(10)
C5 0.0330(13) 0.0308(13) 0.0206(10) 0.0054(9) 0.0004(9) 0.0001(10)
C6 0.0333(14) 0.0301(13) 0.0247(11) 0.0059(9) 0.0023(9) -0.0007(10)
C7 0.0419(15) 0.0289(13) 0.0310(12) 0.0050(10) 0.0017(10) -0.0062(11)
C8 0.0333(13) 0.0351(13) 0.0220(10) 0.0052(9) 0.0007(9) -0.0023(11)
C9 0.0310(13) 0.0303(13) 0.0188(10) 0.0076(9) -0.0038(9) -0.0040(10)
C10 0.0419(15) 0.0312(14) 0.0261(11) 0.0020(10) -0.0095(10) -0.0019(11)
C11 0.0419(15) 0.0362(14) 0.0308(12) 0.0092(10) -0.0083(11) 0.0028(11)
C12 0.0368(14) 0.0401(15) 0.0242(11) 0.0093(10) -0.0086(10) -0.0017(11)
C13 0.0484(16) 0.0326(14) 0.0269(12) 0.0028(10) -0.0136(11) -0.0089(12)
C14 0.0444(15) 0.0303(13) 0.0301(12) 0.0104(10) -0.0075(10) -0.0057(11)
C15 0.0547(18) 0.0421(16) 0.0338(13) 0.0033(11) -0.0176(12) 0.0025(13)
C16 0.0382(14) 0.0258(12) 0.0241(11) 0.0030(9) 0.0039(10) 0.0017(10)
C17 0.0388(15) 0.0433(15) 0.0377(13) 0.0158(12) -0.0010(11) -0.0054(12)
C18 0.0479(17) 0.0482(16) 0.0451(15) 0.0236(13) 0.0069(12) -0.0050(13)
C19 0.0438(16) 0.0355(14) 0.0281(12) 0.0104(10) 0.0025(10) 0.0058(12)
C20 0.0394(15) 0.0371(15) 0.0408(14) 0.0129(11) -0.0017(11) -0.0001(12)
C21 0.0377(15) 0.0371(14) 0.0381(13) 0.0167(11) 0.0002(11) -0.0022(11)
C22 0.0508(17) 0.0395(15) 0.0374(14) 0.0128(12) 0.0037(12) 0.0034(13)
C23 0.0316(13) 0.0330(13) 0.0254(11) 0.0119(9) -0.0034(9) -0.0007(10)
C24 0.0417(16) 0.0366(15) 0.0300(12) 0.0090(10) -0.0013(11) -0.0016(12)
C25 0.0495(17) 0.0346(14) 0.0425(14) 0.0178(11) -0.0016(12) -0.0028(12)
C26 0.0462(17) 0.0455(16) 0.0443(14) 0.0285(13) -0.0052(12) -0.0035(13)
C27 0.0413(15) 0.0449(16) 0.0286(12) 0.0176(11) -0.0095(10) -0.0056(12)
C28 0.0345(14) 0.0340(14) 0.0299(12) 0.0129(10) -0.0038(10) -0.0031(11)
C29 0.081(2) 0.0440(16) 0.0257(12) 0.0098(11) -0.0178(13) -0.0100(15)
C30 0.0350(14) 0.0379(15) 0.0222(11) 0.0052(10) -0.0007(9) -0.0067(11)
C31 0.0454(16) 0.0427(16) 0.0275(12) 0.0031(11) -0.0038(11) -0.0003(13)
C32 0.0513(18) 0.0632(19) 0.0354(14) 0.0147(13) -0.0064(12) 0.0075(15)
C33 0.0444(17) 0.075(2) 0.0265(13) 0.0150(13) -0.0086(11) -0.0100(15)
C34 0.0495(17) 0.0522(17) 0.0285(13) 0.0073(12) -0.0080(11) -0.0174(14)
C35 0.0417(16) 0.0477(17) 0.0313(13) 0.0122(11) -0.0053(11) -0.0130(13)
C36 0.076(2) 0.0451(18) 0.067(2) 0.0021(15) -0.0190(17) -0.0191(16)
N1 0.0369(12) 0.0324(11) 0.0178(8) 0.0069(8) -0.0075(8) -0.0044(9)
N2 0.0371(12) 0.0336(11) 0.0206(9) 0.0063(8) -0.0054(8) -0.0039(9)
N3 0.0324(11) 0.0305(11) 0.0181(8) 0.0055(8) -0.0011(7) 0.0000(8)
N4 0.085(2) 0.0631(18) 0.0529(15) 0.0049(13) -0.0382(14) 0.0109(15)
N5 0.0665(18) 0.0553(16) 0.0465(14) 0.0256(12) -0.0034(12) 0.0004(13)
O1 0.0609(12) 0.0345(10) 0.0234(8) 0.0118(7) -0.0157(8) -0.0072(8)
O2 0.0767(15) 0.0347(11) 0.0489(11) 0.0072(8) -0.0272(10) -0.0171(10)

loop_
_atom_type_symbol
_atom_type_description
_atom_type_scat_dispersion_real
_atom_type_scat_dispersion_imag
_atom_type_scat_source
C C 0.0033 0.0016 'International Tables Vol C Tables 4.2.6.8 and 6.1.1.4'
H H 0.0000 0.0000 'International Tables Vol C Tables 4.2.6.8 and 6.1.1.4'
N N 0.0061 0.0033 'International Tables Vol C Tables 4.2.6.8 and 6.1.1.4'
O O 0.0106 0.0060 'International Tables Vol C Tables 4.2.6.8 and 6.1.1.4'

loop_
_geom_angle_atom_site_label_1
_geom_angle_atom_site_label_2
_geom_angle_atom_site_label_3
_geom_angle
N1 C1 C2 106.69(18)
N1 C1 C23 124.06(18)
C2 C1 C23 129.1(2)
C3 C2 C1 109.00(19)
C3 C2 H2 125.5
C1 C2 H2 125.5
C2 C3 C4 106.92(18)
C2 C3 C9 126.2(2)
C4 C3 C9 126.7(2)
N3 C4 N1 125.92(19)
N3 C4 C3 127.57(19)
N1 C4 C3 106.49(19)
N3 C5 N2 125.9(2)
N3 C5 C6 124.2(2)
N2 C5 C6 109.87(18)
C7 C6 C5 105.36(19)
C7 C6 C16 128.4(2)
C5 C6 C16 126.21(19)
C6 C7 C8 106.8(2)
C6 C7 H7 126.6
C8 C7 H7 126.6
N2 C8 C7 112.17(19)
N2 C8 C30 119.8(2)
C7 C8 C30 128.0(2)
C10 C9 C14 118.4(2)
C10 C9 C3 121.69(19)
C14 C9 C3 119.9(2)
C11 C10 C9 121.6(2)
C11 C10 H10 119.2
C9 C10 H10 119.2
C10 C11 C12 119.4(2)
C10 C11 H11 120.3
C12 C11 H11 120.3
C13 C12 C11 119.9(2)
C13 C12 C15 120.8(2)
C11 C12 C15 119.3(2)
C12 C13 C14 120.3(2)
C12 C13 H13 119.9
C14 C13 H13 119.9
C13 C14 C9 120.4(2)
C13 C14 H14 119.8
C9 C14 H14 119.8
N4 C15 C12 179.5(3)
C17 C16 C21 117.9(2)
C17 C16 C6 120.8(2)
C21 C16 C6 121.3(2)
C18 C17 C16 121.5(2)
C18 C17 H17 119.3
C16 C17 H17 119.3
C17 C18 C19 119.6(2)
C17 C18 H18 120.2
C19 C18 H18 120.2
C20 C19 C18 119.5(2)
C20 C19 C22 119.4(2)
C18 C19 C22 121.1(2)
C21 C20 C19 120.4(2)
C21 C20 H20 119.8
C19 C20 H20 119.8
C20 C21 C16 121.2(2)
C20 C21 H21 119.4
C16 C21 H21 119.4
N5 C22 C19 178.8(3)
C24 C23 C28 117.51(19)
C24 C23 C1 119.21(19)
C28 C23 C1 123.3(2)
C25 C24 C23 122.1(2)
C25 C24 H24 119.0
C23 C24 H24 119.0
C24 C25 C26 119.1(2)
C24 C25 H25 120.4
C26 C25 H25 120.4
C27 C26 C25 120.9(2)
C27 C26 H26 119.5
C25 C26 H26 119.5
C26 C27 C28 119.9(2)
C26 C27 H27 120.1
C28 C27 H27 120.1
O1 C28 C27 123.33(19)
O1 C28 C23 116.18(18)
C27 C28 C23 120.5(2)
O1 C29 H29A 109.5
O1 C29 H29B 109.5
H29A C29 H29B 109.5
O1 C29 H29C 109.5
H29A C29 H29C 109.5
H29B C29 H29C 109.5
C31 C30 C35 118.1(2)
C31 C30 C8 118.5(2)
C35 C30 C8 123.4(2)
C32 C31 C30 122.0(2)
C32 C31 H31 119.0
C30 C31 H31 119.0
C33 C32 C31 118.6(3)
C33 C32 H32 120.7
C31 C32 H32 120.7
C34 C33 C32 120.9(2)
C34 C33 H33 119.5
C32 C33 H33 119.5
C33 C34 C35 120.4(2)
C33 C34 H34 119.8
C35 C34 H34 119.8
O2 C35 C34 123.7(2)
O2 C35 C30 116.4(2)
C34 C35 C30 119.9(3)
O2 C36 H36A 109.5
O2 C36 H36B 109.5
H36A C36 H36B 109.5
O2 C36 H36C 109.5
H36A C36 H36C 109.5
H36B C36 H36C 109.5
C1 N1 C4 110.87(17)
C1 N1 H1 124.6
C4 N1 H1 124.6
C8 N2 C5 105.84(19)
C5 N3 C4 123.13(18)
C28 O1 C29 118.45(17)
C35 O2 C36 117.6(2)

loop_
_geom_bond_atom_site_label_1
_geom_bond_atom_site_label_2
_geom_bond_distance
C1 N1 1.357(3)
C1 C2 1.396(3)
C1 C23 1.460(3)
C2 C3 1.388(3)
C2 H2 0.9300
C3 C4 1.413(3)
C3 C9 1.475(3)
C4 N3 1.346(3)
C4 N1 1.380(3)
C5 N3 1.310(3)
C5 N2 1.401(3)
C5 C6 1.467(3)
C6 C7 1.357(3)
C6 C16 1.475(3)
C7 C8 1.459(3)
C7 H7 0.9300
C8 N2 1.314(3)
C8 C30 1.478(3)
C9 C10 1.383(3)
C9 C14 1.398(3)
C10 C11 1.379(3)
C10 H10 0.9300
C11 C12 1.389(3)
C11 H11 0.9300
C12 C13 1.380(3)
C12 C15 1.442(3)
C13 C14 1.381(3)
C13 H13 0.9300
C14 H14 0.9300
C15 N4 1.138(3)
C16 C17 1.389(3)
C16 C21 1.396(3)
C17 C18 1.383(3)
C17 H17 0.9300
C18 C19 1.396(4)
C18 H18 0.9300
C19 C20 1.382(3)
C19 C22 1.445(3)
C20 C21 1.377(3)
C20 H20 0.9300
C21 H21 0.9300
C22 N5 1.146(3)
C23 C24 1.395(3)
C23 C28 1.417(3)
C24 C25 1.375(3)
C24 H24 0.9300
C25 C26 1.384(3)
C25 H25 0.9300
C26 C27 1.380(3)
C26 H26 0.9300
C27 C28 1.383(3)
C27 H27 0.9300
C28 O1 1.364(3)
C29 O1 1.431(3)
C29 H29A 0.9600
C29 H29B 0.9600
C29 H29C 0.9600
C30 C31 1.387(4)
C30 C35 1.407(3)
C31 C32 1.387(3)
C31 H31 0.9300
C32 C33 1.385(4)
C32 H32 0.9300
C33 C34 1.371(4)
C33 H33 0.9300
C34 C35 1.389(3)
C34 H34 0.9300
C35 O2 1.359(3)
C36 O2 1.429(3)
C36 H36A 0.9600
C36 H36B 0.9600
C36 H36C 0.9600
N1 H1 0.8600
